data_9002158
loop_
_publ_author_name
'Gualtieri, A.'
'Venturelli, P.'

_publ_section_title
;
 In situ study of the goethite-hematite phase transformation by real time
 synchrotron powder diffraction
 Sample at T = 25 C
;
_journal_name_full 'American Mineralogist'
_journal_page_first 895
_journal_page_last 904
_journal_volume 84
_journal_year 1999
_chemical_formula_sum 'Fe H O2'
_chemical_name_mineral Goethite
_space_group_crystal_system orthorhombic
_space_group_IT_number 62
_space_group_name_Hall '-P 2ac 2n'
_space_group_name_H-M_alt 'P n m a'
_symmetry_space_group_name_H-M 'P n m a'
_cell_angle_alpha 90
_cell_angle_beta 90
_cell_angle_gamma 90
_cell_formula_units_Z 4
_cell_length_a 9.9134
_cell_length_b 3.0128
_cell_length_c 4.5800
_cell_volume 136.791
_database_code_amcsd 0002226
_diffrn_ambient_temperature 298.15
_exptl_crystal_density_diffrn 4.314
_cod_database_code 9002158

loop_
_space_group_symop_id
_space_group_symop_operation_xyz
1 x,y,z
2 x,1/2-y,z
3 -x,1/2+y,-z
4 1/2-x,1/2+y,1/2+z
5 1/2+x,1/2-y,1/2-z
6 1/2+x,y,1/2-z
7 1/2-x,-y,1/2+z
8 -x,-y,-z

loop_
_atom_site_label
_atom_site_fract_x
_atom_site_fract_y
_atom_site_fract_z
_atom_site_U_iso_or_equiv
Fe 0.14590 0.25000 -0.04860 0.04900
H -0.10100 0.25000 -0.39900 0.06000
O1 -0.19900 0.25000 0.28500 0.04600
O2 -0.05170 0.25000 -0.19600 0.04600

loop_
_cod_related_entry_id
_cod_related_entry_database
_cod_related_entry_code
1 AMCSD 0002226
